data_1506519
loop_
_publ_author_name
'Davis, Riju'
'Tamaoki, Nobuyuki'

_publ_section_title
;
 Novel photochromic spiroheterocyclic molecules via oxidation of
 1,8-diaminonaphthalene.
;
_journal_issue 8
_journal_name_full 'Organic letters'
_journal_page_first 1461
_journal_page_last 1464
_journal_paper_doi 10.1021/ol050138s
_journal_volume 7
_journal_year 2005
_chemical_formula_sum 'C20 H15 N3 O'
_chemical_formula_weight 313.35
_chemical_name_systematic
; 
 ? 
;
_space_group_IT_number 14
_symmetry_cell_setting monoclinic
_symmetry_space_group_name_Hall '-P 2ybc'
_symmetry_space_group_name_H-M 'P 1 21/c 1'
_atom_sites_solution_hydrogens geom
_atom_sites_solution_primary direct
_atom_sites_solution_secondary difmap
_audit_creation_method SHELXL-97
_cell_angle_alpha 90.00
_cell_angle_beta 97.520(6)
_cell_angle_gamma 90.00
_cell_formula_units_Z 4
_cell_length_a 11.993(4)
_cell_length_b 16.027(5)
_cell_length_c 7.917(3)
_cell_measurement_reflns_used 901
_cell_measurement_temperature 183(2)
_cell_measurement_theta_max 23.994
_cell_measurement_theta_min 2.586
_cell_volume 1508.7(9)
_computing_cell_refinement 'Bruker SMART'
_computing_data_collection 'Bruker SMART'
_computing_data_reduction 'Bruker SAINT'
_computing_molecular_graphics 'Bruker SHELXTL'
_computing_publication_material 'Bruker SHELXTL'
_computing_structure_refinement 'SHELXL-97 (Sheldrick, 1997)'
_computing_structure_solution 'SHELXS-97 (Sheldrick, 1990)'
_diffrn_ambient_temperature 183(2)
_diffrn_detector_area_resol_mean 8.366
_diffrn_measured_fraction_theta_full 0.986
_diffrn_measured_fraction_theta_max 0.926
_diffrn_measurement_device_type 'CCD area detector'
_diffrn_measurement_method 'phi and omega scans'
_diffrn_radiation_monochromator graphite
_diffrn_radiation_source 'rotating anode'
_diffrn_radiation_type MoK\a
_diffrn_radiation_wavelength 0.71073
_diffrn_reflns_av_R_equivalents 0.0899
_diffrn_reflns_av_sigmaI/netI 0.1547
_diffrn_reflns_limit_h_max 15
_diffrn_reflns_limit_h_min -15
_diffrn_reflns_limit_k_max 21
_diffrn_reflns_limit_k_min -8
_diffrn_reflns_limit_l_max 10
_diffrn_reflns_limit_l_min -10
_diffrn_reflns_number 8913
_diffrn_reflns_theta_full 26.22
_diffrn_reflns_theta_max 28.33
_diffrn_reflns_theta_min 1.71
_diffrn_standards_decay_% 0.0
_diffrn_standards_interval_time 480
_diffrn_standards_number 29
_exptl_absorpt_coefficient_mu 0.088
_exptl_absorpt_correction_T_max 0.9956
_exptl_absorpt_correction_T_min 0.9658
_exptl_absorpt_correction_type empirical
_exptl_absorpt_process_details sadabs
_exptl_crystal_colour yellow
_exptl_crystal_density_diffrn 1.380
_exptl_crystal_density_method 'not measured'
_exptl_crystal_description needle
_exptl_crystal_F_000 656
_exptl_crystal_size_max 0.40
_exptl_crystal_size_mid 0.08
_exptl_crystal_size_min 0.05
_refine_diff_density_max 0.290
_refine_diff_density_min -0.375
_refine_diff_density_rms 0.093
_refine_ls_extinction_method none
_refine_ls_goodness_of_fit_ref 0.940
_refine_ls_hydrogen_treatment constr
_refine_ls_matrix_type full
_refine_ls_number_parameters 225
_refine_ls_number_reflns 3482
_refine_ls_number_restraints 0
_refine_ls_restrained_S_all 0.940
_refine_ls_R_factor_all 0.1945
_refine_ls_R_factor_gt 0.0704
_refine_ls_shift/su_max 0.017
_refine_ls_shift/su_mean 0.001
_refine_ls_structure_factor_coef Fsqd
_refine_ls_weighting_details 'calc w=1/[\s^2^(Fo^2^)+(0.1155P)^2^+0.0000P] where P=(Fo^2^+2Fc^2^)/3'
_refine_ls_weighting_scheme calc
_refine_ls_wR_factor_gt 0.1636
_refine_ls_wR_factor_ref 0.2408
_reflns_number_gt 1403
_reflns_number_total 3482
_reflns_threshold_expression >2sigma(I)
_cod_data_source_file ol050138ssi20050121_074409.cif
_cod_data_source_block PNO-p
_cod_depositor_comments
;
The following automatic conversions were performed:

'_symmetry_cell_setting' value 'Monoclinic' changed to 'monoclinic'
according to /home/saulius/struct/CIF-dictionaries/cif_core.dic
dictionary named 'cif_core.dic' version 2.4.1 from 2010-06-29.

Automatic conversion script
Id: cif_fix_values 1715 2011-07-08 13:25:40Z adriana 
;
_cod_original_cell_volume 1508.7(8)
_cod_original_sg_symbol_H-M P2(1)/c
_cod_database_code 1506519

loop_
_symmetry_equiv_pos_as_xyz
'x, y, z'
'-x, y+1/2, -z+1/2'
'-x, -y, -z'
'x, -y-1/2, z-1/2'

loop_
_atom_site_label
_atom_site_type_symbol
_atom_site_fract_x
_atom_site_fract_y
_atom_site_fract_z
_atom_site_U_iso_or_equiv
_atom_site_adp_type
_atom_site_occupancy
_atom_site_symmetry_multiplicity
_atom_site_calc_flag
_atom_site_refinement_flags
C1 C 0.5994(3) 0.2403(2) 0.2235(4) 0.0298(9) Uani 1 1 d .
N1 N 0.7327(3) 0.04893(19) 0.1483(4) 0.0311(8) Uani 1 1 d .
N2 N 0.6619(3) 0.0398(2) 0.4095(4) 0.0322(8) Uani 1 1 d .
O1 O 0.7046(2) 0.35970(16) 0.3277(3) 0.0438(8) Uani 1 1 d .
C6 C 0.5973(3) 0.1527(2) 0.2115(4) 0.0282(9) Uani 1 1 d .
C20 C 0.8138(3) -0.0507(2) 0.3557(5) 0.0299(9) Uani 1 1 d .
C2 C 0.6986(3) 0.2828(2) 0.3113(5) 0.0324(9) Uani 1 1 d .
C15 C 0.8886(3) -0.1167(2) 0.4037(5) 0.0352(10) Uani 1 1 d .
C3 C 0.7930(3) 0.2319(2) 0.3829(5) 0.0352(10) Uani 1 1 d .
H3 H 0.8573 0.2588 0.4417 0.042 Uiso 1 1 calc R
C4 C 0.7938(3) 0.1505(2) 0.3701(5) 0.0351(10) Uani 1 1 d .
H4 H 0.8598 0.1217 0.4175 0.042 Uiso 1 1 calc R
C11 C 0.8120(3) -0.0130(2) 0.1924(5) 0.0288(9) Uani 1 1 d .
N3 N 0.5012(3) 0.3714(2) 0.1562(4) 0.0485(10) Uani 1 1 d .
H3A H 0.4420 0.3986 0.1068 0.058 Uiso 1 1 calc R
H3B H 0.5588 0.3991 0.2092 0.058 Uiso 1 1 calc R
C10 C 0.5037(4) 0.2860(2) 0.1507(5) 0.0371(10) Uani 1 1 d .
C5 C 0.6978(3) 0.1000(2) 0.2859(4) 0.0292(9) Uani 1 1 d .
C18 C 0.7409(4) -0.0590(2) 0.6247(5) 0.0374(10) Uani 1 1 d .
H18 H 0.6918 -0.0400 0.7017 0.045 Uiso 1 1 calc R
C7 C 0.5048(3) 0.1124(3) 0.1300(5) 0.0370(10) Uani 1 1 d .
H7 H 0.5033 0.0532 0.1235 0.044 Uiso 1 1 calc R
C12 C 0.8818(3) -0.0414(2) 0.0832(5) 0.0369(10) Uani 1 1 d .
H12 H 0.8806 -0.0164 -0.0258 0.044 Uiso 1 1 calc R
C19 C 0.7395(3) -0.0214(2) 0.4684(5) 0.0322(9) Uani 1 1 d .
C14 C 0.9604(4) -0.1444(2) 0.2870(5) 0.0403(10) Uani 1 1 d .
H14 H 1.0119 -0.1887 0.3172 0.048 Uiso 1 1 calc R
C9 C 0.4117(3) 0.2430(3) 0.0662(5) 0.0443(11) Uani 1 1 d .
H9 H 0.3478 0.2730 0.0151 0.053 Uiso 1 1 calc R
C8 C 0.4133(3) 0.1589(3) 0.0570(5) 0.0439(11) Uani 1 1 d .
H8 H 0.3500 0.1307 -0.0012 0.053 Uiso 1 1 calc R
C17 C 0.8150(4) -0.1254(3) 0.6702(5) 0.0446(11) Uani 1 1 d .
H17 H 0.8150 -0.1510 0.7784 0.054 Uiso 1 1 calc R
C16 C 0.8871(4) -0.1544(2) 0.5639(5) 0.0401(11) Uani 1 1 d .
H16 H 0.9360 -0.1997 0.5979 0.048 Uiso 1 1 calc R
C13 C 0.9554(4) -0.1074(2) 0.1305(5) 0.0422(11) Uani 1 1 d .
H13 H 1.0031 -0.1269 0.0523 0.051 Uiso 1 1 calc R
H1 H 0.743(3) 0.080(3) 0.047(6) 0.057(13) Uiso 1 1 d .
H2 H 0.628(4) 0.064(3) 0.477(5) 0.046(14) Uiso 1 1 d .

loop_
_atom_site_aniso_label
_atom_site_aniso_U_11
_atom_site_aniso_U_22
_atom_site_aniso_U_33
_atom_site_aniso_U_23
_atom_site_aniso_U_13
_atom_site_aniso_U_12
C1 0.039(2) 0.034(2) 0.0169(18) 0.0018(16) 0.0062(16) 0.0048(18)
N1 0.040(2) 0.0328(18) 0.0213(17) 0.0010(15) 0.0048(14) 0.0031(15)
N2 0.041(2) 0.0323(18) 0.0236(18) 0.0019(15) 0.0074(15) 0.0009(16)
O1 0.067(2) 0.0316(15) 0.0329(16) -0.0054(13) 0.0067(14) -0.0014(14)
C6 0.029(2) 0.036(2) 0.0196(19) -0.0018(16) 0.0030(16) 0.0005(17)
C20 0.034(2) 0.0284(19) 0.026(2) 0.0017(16) -0.0034(16) -0.0028(17)
C2 0.046(3) 0.033(2) 0.0191(19) -0.0032(17) 0.0067(17) -0.0012(19)
C15 0.040(2) 0.032(2) 0.030(2) -0.0049(18) -0.0065(18) -0.0013(19)
C3 0.040(2) 0.035(2) 0.028(2) -0.0040(18) -0.0040(18) -0.0062(19)
C4 0.034(2) 0.038(2) 0.031(2) -0.0003(18) -0.0030(17) 0.0036(18)
C11 0.034(2) 0.0264(19) 0.025(2) -0.0044(16) 0.0002(16) -0.0019(17)
N3 0.061(2) 0.041(2) 0.044(2) 0.0122(17) 0.0084(18) 0.0168(18)
C10 0.049(3) 0.040(2) 0.025(2) 0.0096(18) 0.0133(19) 0.010(2)
C5 0.036(2) 0.0275(19) 0.0234(19) -0.0014(16) 0.0025(16) -0.0011(17)
C18 0.050(3) 0.039(2) 0.023(2) 0.0045(18) 0.0047(18) -0.002(2)
C7 0.031(2) 0.047(3) 0.032(2) 0.0036(19) 0.0031(18) -0.002(2)
C12 0.044(2) 0.036(2) 0.031(2) -0.0028(18) 0.0046(18) 0.002(2)
C19 0.037(2) 0.032(2) 0.025(2) -0.0011(17) -0.0001(17) -0.0036(18)
C14 0.046(3) 0.037(2) 0.037(2) -0.0011(19) -0.0019(19) 0.008(2)
C9 0.035(3) 0.059(3) 0.039(3) 0.014(2) 0.005(2) 0.014(2)
C8 0.034(2) 0.064(3) 0.033(2) 0.004(2) 0.0003(19) -0.001(2)
C17 0.061(3) 0.045(3) 0.026(2) 0.004(2) -0.002(2) -0.008(2)
C16 0.052(3) 0.034(2) 0.031(2) 0.0058(18) -0.008(2) 0.003(2)
C13 0.047(3) 0.045(3) 0.035(2) -0.009(2) 0.0064(19) 0.012(2)

loop_
_atom_type_symbol
_atom_type_description
_atom_type_scat_dispersion_real
_atom_type_scat_dispersion_imag
_atom_type_scat_source
C C 0.0033 0.0016 'International Tables Vol C Tables 4.2.6.8 and 6.1.1.4'
H H 0.0000 0.0000 'International Tables Vol C Tables 4.2.6.8 and 6.1.1.4'
N N 0.0061 0.0033 'International Tables Vol C Tables 4.2.6.8 and 6.1.1.4'
O O 0.0106 0.0060 'International Tables Vol C Tables 4.2.6.8 and 6.1.1.4'

loop_
_geom_angle_atom_site_label_1
_geom_angle_atom_site_label_2
_geom_angle_atom_site_label_3
_geom_angle
C6 C1 C10 118.8(3)
C6 C1 C2 120.1(3)
C10 C1 C2 121.1(3)
C11 N1 C5 117.7(3)
C11 N1 H1 115(2)
C5 N1 H1 114(2)
C19 N2 C5 116.3(3)
C19 N2 H2 119(3)
C5 N2 H2 110(3)
C7 C6 C1 120.6(3)
C7 C6 C5 118.1(3)
C1 C6 C5 121.3(3)
C15 C20 C19 120.6(4)
C15 C20 C11 119.9(4)
C19 C20 C11 119.6(3)
O1 C2 C3 119.1(4)
O1 C2 C1 122.9(4)
C3 C2 C1 118.0(3)
C20 C15 C16 118.9(4)
C20 C15 C14 118.8(4)
C16 C15 C14 122.3(4)
C4 C3 C2 122.9(4)
C4 C3 H3 118.5
C2 C3 H3 118.5
C3 C4 C5 124.3(4)
C3 C4 H4 117.9
C5 C4 H4 117.9
C12 C11 N1 122.6(4)
C12 C11 C20 119.9(4)
N1 C11 C20 117.4(3)
C10 N3 H3A 120.0
C10 N3 H3B 120.0
H3A N3 H3B 120.0
N3 C10 C9 119.3(4)
N3 C10 C1 121.5(4)
C9 C10 C1 119.2(4)
N1 C5 N2 105.3(3)
N1 C5 C4 110.9(3)
N2 C5 C4 109.5(3)
N1 C5 C6 108.0(3)
N2 C5 C6 109.5(3)
C4 C5 C6 113.4(3)
C19 C18 C17 119.7(4)
C19 C18 H18 120.1
C17 C18 H18 120.1
C6 C7 C8 119.3(4)
C6 C7 H7 120.4
C8 C7 H7 120.4
C11 C12 C13 120.2(4)
C11 C12 H12 119.9
C13 C12 H12 119.9
C18 C19 N2 122.7(4)
C18 C19 C20 119.1(4)
N2 C19 C20 118.0(3)
C13 C14 C15 119.8(4)
C13 C14 H14 120.1
C15 C14 H14 120.1
C8 C9 C10 120.2(4)
C8 C9 H9 119.9
C10 C9 H9 119.9
C9 C8 C7 122.0(4)
C9 C8 H8 119.0
C7 C8 H8 119.0
C16 C17 C18 122.1(4)
C16 C17 H17 118.9
C18 C17 H17 118.9
C17 C16 C15 119.5(4)
C17 C16 H16 120.2
C15 C16 H16 120.2
C14 C13 C12 121.5(4)
C14 C13 H13 119.2
C12 C13 H13 119.2

loop_
_geom_bond_atom_site_label_1
_geom_bond_atom_site_label_2
_geom_bond_distance
C1 C6 1.408(5)
C1 C10 1.417(5)
C1 C2 1.465(5)
N1 C11 1.387(5)
N1 C5 1.467(5)
N1 H1 0.97(4)
N2 C19 1.391(5)
N2 C5 1.477(5)
N2 H2 0.81(4)
O1 C2 1.241(4)
C6 C7 1.369(5)
C6 C5 1.526(5)
C20 C15 1.406(5)
C20 C19 1.421(5)
C20 C11 1.425(5)
C2 C3 1.450(5)
C15 C16 1.408(5)
C15 C14 1.414(5)
C3 C4 1.308(5)
C3 H3 0.9500
C4 C5 1.492(5)
C4 H4 0.9500
C11 C12 1.359(5)
N3 C10 1.370(5)
N3 H3A 0.8800
N3 H3B 0.8800
C10 C9 1.395(5)
C18 C19 1.374(5)
C18 C17 1.403(5)
C18 H18 0.9500
C7 C8 1.389(5)
C7 H7 0.9500
C12 C13 1.396(5)
C12 H12 0.9500
C14 C13 1.368(6)
C14 H14 0.9500
C9 C8 1.350(6)
C9 H9 0.9500
C8 H8 0.9500
C17 C16 1.365(6)
C17 H17 0.9500
C16 H16 0.9500
C13 H13 0.9500

loop_
_geom_torsion_atom_site_label_1
_geom_torsion_atom_site_label_2
_geom_torsion_atom_site_label_3
_geom_torsion_atom_site_label_4
_geom_torsion
C10 C1 C6 C7 0.4(5)
C2 C1 C6 C7 179.8(3)
C10 C1 C6 C5 179.5(3)
C2 C1 C6 C5 -1.1(5)
C6 C1 C2 O1 -179.1(3)
C10 C1 C2 O1 0.3(5)
C6 C1 C2 C3 0.5(5)
C10 C1 C2 C3 179.9(3)
C19 C20 C15 C16 1.3(5)
C11 C20 C15 C16 -178.4(3)
C19 C20 C15 C14 179.4(3)
C11 C20 C15 C14 -0.3(5)
O1 C2 C3 C4 -179.5(4)
C1 C2 C3 C4 1.0(5)
C2 C3 C4 C5 -1.8(6)
C5 N1 C11 C12 -153.8(4)
C5 N1 C11 C20 30.1(5)
C15 C20 C11 C12 0.6(5)
C19 C20 C11 C12 -179.1(3)
C15 C20 C11 N1 176.8(3)
C19 C20 C11 N1 -2.9(5)
C6 C1 C10 N3 -179.1(3)
C2 C1 C10 N3 1.5(5)
C6 C1 C10 C9 -1.5(5)
C2 C1 C10 C9 179.1(3)
C11 N1 C5 N2 -53.6(4)
C11 N1 C5 C4 64.7(4)
C11 N1 C5 C6 -170.5(3)
C19 N2 C5 N1 54.3(4)
C19 N2 C5 C4 -65.0(4)
C19 N2 C5 C6 170.2(3)
C3 C4 C5 N1 122.8(4)
C3 C4 C5 N2 -121.4(4)
C3 C4 C5 C6 1.1(5)
C7 C6 C5 N1 56.2(4)
C1 C6 C5 N1 -122.9(3)
C7 C6 C5 N2 -58.0(4)
C1 C6 C5 N2 122.9(4)
C7 C6 C5 C4 179.5(3)
C1 C6 C5 C4 0.3(5)
C1 C6 C7 C8 0.9(5)
C5 C6 C7 C8 -178.3(3)
N1 C11 C12 C13 -176.1(4)
C20 C11 C12 C13 -0.1(6)
C17 C18 C19 N2 174.5(4)
C17 C18 C19 C20 -0.2(6)
C5 N2 C19 C18 153.1(4)
C5 N2 C19 C20 -32.2(5)
C15 C20 C19 C18 -0.6(5)
C11 C20 C19 C18 179.1(3)
C15 C20 C19 N2 -175.5(3)
C11 C20 C19 N2 4.2(5)
C20 C15 C14 C13 -0.4(6)
C16 C15 C14 C13 177.6(4)
N3 C10 C9 C8 178.9(4)
C1 C10 C9 C8 1.2(6)
C10 C9 C8 C7 0.1(6)
C6 C7 C8 C9 -1.2(6)
C19 C18 C17 C16 0.2(6)
C18 C17 C16 C15 0.5(6)
C20 C15 C16 C17 -1.2(6)
C14 C15 C16 C17 -179.2(4)
C15 C14 C13 C12 0.9(6)
C11 C12 C13 C14 -0.7(6)

loop_
_cod_related_entry_id
_cod_related_entry_database
_cod_related_entry_code
1 ChemSpider 21157131
